data_2005526
loop_
_publ_author_name
'Miao, X.-S.'
'Chu, S.-G.'
'Xu, X.-B.'
'Jin, X.-L.'

_publ_section_title
;
 2,2',5,5'-Tetrachlorobiphenyl (PCB 52)
;
_journal_issue 10
_journal_name_full 'Acta Crystallographica Section C'
_journal_page_first 2582
_journal_page_last 2583
_journal_paper_doi 10.1107/S0108270196006555
_journal_volume 52
_journal_year 1996
_chemical_formula_iupac 'C12 H6 Cl4'
_chemical_formula_sum 'C12 H6 Cl4'
_chemical_formula_weight 292.0
_space_group_IT_number 15
_symmetry_cell_setting monoclinic
_symmetry_space_group_name_Hall '-C 2yc'
_symmetry_space_group_name_H-M 'C 1 2/c 1'
_atom_type_scat_source IntTabIV
_cell_angle_alpha 90.
_cell_angle_beta 94.82(3)
_cell_angle_gamma 90.
_cell_formula_units_Z 4
_cell_length_a 12.909(3)
_cell_length_b 8.174(2)
_cell_length_c 11.302(2)
_cell_measurement_reflns_used 25
_cell_measurement_temperature 296
_cell_measurement_theta_max 10
_cell_measurement_theta_min 7.5
_cell_volume 1188.3(5)
_computing_cell_refinement 'MSC/AFC Diffractometer Control Software'
_computing_data_collection
;
MSC/AFC Diffractometer Control Software
(Molecular Structure Corporation, 1988)
;
_computing_data_reduction 'SHELXTL-Plus (Sheldrick, 1990)'
_computing_molecular_graphics SHELXTL-Plus
_computing_publication_material SHELXTL-Plus
_computing_structure_refinement SHELXTL-Plus
_computing_structure_solution SHELXTL-Plus
_diffrn_measurement_device 'Rigaku AFC-6S'
_diffrn_measurement_method \w/2\q
_diffrn_radiation_type MoK\a
_diffrn_radiation_wavelength 0.71073
_diffrn_reflns_av_R_equivalents 0.0880
_diffrn_reflns_limit_h_max 13
_diffrn_reflns_limit_h_min 0
_diffrn_reflns_limit_k_max 8
_diffrn_reflns_limit_k_min 0
_diffrn_reflns_limit_l_max 12
_diffrn_reflns_limit_l_min -12
_diffrn_reflns_number 884
_diffrn_reflns_theta_max 22.5
_diffrn_standards_decay_% 0.3
_diffrn_standards_interval_count 150
_diffrn_standards_number 3
_exptl_absorpt_coefficient_mu 0.967
_exptl_absorpt_correction_T_max 1.000
_exptl_absorpt_correction_T_min 0.5731
_exptl_absorpt_correction_type 'empirical via \y scans (SHELXTL-Plus; Sheldrick, 1990)'
_exptl_crystal_colour colourless
_exptl_crystal_density_diffrn 1.632
_exptl_crystal_density_method 'not measured'
_exptl_crystal_description 'thin plate'
_exptl_crystal_size_max 0.50
_exptl_crystal_size_mid 0.30
_exptl_crystal_size_min 0.07
_refine_diff_density_max 0.70
_refine_diff_density_min -0.38
_refine_ls_extinction_method none
_refine_ls_goodness_of_fit_obs 0.97
_refine_ls_hydrogen_treatment noref
_refine_ls_number_parameters 73
_refine_ls_number_reflns 550
_refine_ls_R_factor_obs 0.077
_refine_ls_shift/esd_max 0.003
_refine_ls_structure_factor_coef F
_refine_ls_weighting_details 'w = 1/[\s^2^(F) + 0.0135F^2^]'
_refine_ls_weighting_scheme calc
_refine_ls_wR_factor_obs 0.094
_reflns_number_observed 550
_reflns_number_total 773
_reflns_observed_criterion F>4\s(F)
_cod_data_source_file kh1067.cif
_cod_data_source_block kh1067a
_cod_depositor_comments
;
The following automatic conversions were performed:

'_refine_ls_weighting_scheme' value 'w = 1/[\s^2^(F) + 0.0135F^2^]'
was changed to 'calc'. New tag '_refine_ls_weighting_details' was
created. The value of the new tag was set to 'w = 1/[\s^2^(F) +
0.0135F^2^]'.

Automatic conversion script
Id: cif_fix_values 3143 2015-03-26 13:38:13Z robertas 
;
_cod_original_cell_volume 1188.4(5)
_cod_original_sg_symbol_H-M 'C 2/c'
_cod_database_code 2005526

loop_
_symmetry_equiv_pos_as_xyz
x,y,z
x,-y,1/2+z
-x,-y,-z
-x,y,1/2-z
1/2+x,1/2+y,z
1/2+x,1/2-y,1/2+z
1/2-x,1/2-y,-z
1/2-x,1/2+y,1/2-z

loop_
_atom_site_label
_atom_site_fract_x
_atom_site_fract_y
_atom_site_fract_z
_atom_site_U_iso_or_equiv
Cl(1) 0.6341(2) 0.1181(3) 0.4071(2) 0.063(1)
Cl(2) 0.3101(2) 0.4524(4) 0.7035(2) 0.063(1)
C(1) 0.4905(5) 0.2829(10) 0.6851(6) 0.036(2)
C(2) 0.5611(6) 0.2119(10) 0.6140(6) 0.040(2)
C(3) 0.5430(6) 0.2096(11) 0.4918(8) 0.047(3)
C(4) 0.4540(6) 0.2756(12) 0.4331(7) 0.055(3)
C(5) 0.3829(6) 0.3475(11) 0.5028(7) 0.049(3)
C(6) 0.4017(5) 0.3541(10) 0.6233(7) 0.041(3)
H(2) .6236 .1634 .6504 .080
H(4) .4419 .2712 .3482 .080
H(5) .3198 .3932 .4658 .080

loop_
_geom_angle_atom_site_label_1
_geom_angle_atom_site_label_2
_geom_angle_atom_site_label_3
_geom_angle_site_symmetry_3
_geom_angle
_geom_angle_publ_flag
C(2) C(1) C(6) . 115.4(6) yes
C(6) C(1) C(1) 4_656 123.6(7) yes
Cl(1) C(3) C(2) . 119.2(6) yes
C(2) C(3) C(4) . 122.5(8) yes
C(4) C(5) C(6) . 120.8(7) yes
Cl(2) C(6) C(5) . 117.7(6) yes
C(2) C(1) C(1) 4_656 121.0(7) yes
C(1) C(2) C(3) . 121.2(7) yes
Cl(1) C(3) C(4) . 118.3(7) yes
C(3) C(4) C(5) . 117.0(7) yes
Cl(2) C(6) C(1) . 119.2(6) yes
C(1) C(6) C(5) . 123.0(7) yes

loop_
_geom_bond_atom_site_label_1
_geom_bond_atom_site_label_2
_geom_bond_site_symmetry_2
_geom_bond_distance
_geom_bond_publ_flag
Cl(1) C(3) . 1.746(9) yes
C(1) C(2) . 1.392(10) yes
C(1) C(1) 4_656 1.467(14) yes
C(3) C(4) . 1.386(11) yes
C(5) C(6) . 1.364(11) yes
Cl(2) C(6) . 1.746(8) yes
C(1) C(6) . 1.416(10) yes
C(2) C(3) . 1.382(11) yes
C(4) C(5) . 1.389(12) yes
